data_1542226
loop_
_publ_author_name
'Korczynski, A.'
'Porai-Koshits, M. A.'

_publ_section_title
;
 The Crystal Structure of Hg (S C (N H2)2)4 Co (S C N)4
;
_journal_name_full 'Roczniki Chemii'
_journal_page_first 1567
_journal_page_last 1584
_journal_volume 39
_journal_year 1965
_chemical_formula_sum 'C8 H16 Co Hg N12 S8'
_chemical_name_systematic 'Hg (S C (N H2)2)4 Co (S C N)4'
_space_group_IT_number 82
_symmetry_space_group_name_Hall 'I -4'
_symmetry_space_group_name_H-M 'I -4'
_cell_angle_alpha 90
_cell_angle_beta 90
_cell_angle_gamma 90
_cell_formula_units_Z 2
_cell_length_a 17.27
_cell_length_b 17.27
_cell_length_c 4.27
_cell_volume 1273.540
_citation_journal_id_ASTM ROCHAC
_cod_data_source_file Korczynski_ROCHAC_1965_743.cif
_cod_data_source_block C8H16Co1Hg1N12S8
_cod_depositor_comments
;
 Marking attached hydrogen atoms.

 Antanas Vaitkus,
 2016-12-29
;
_cod_original_cell_volume 1273.54
_cod_original_formula_sum 'C8 H16 Co1 Hg1 N12 S8'
_cod_database_code 1542226

loop_
_symmetry_equiv_pos_as_xyz
x,y,z
y,-x,-z
-x,-y,z
-y,x,-z
x+1/2,y+1/2,z+1/2
y+1/2,-x+1/2,-z+1/2
-x+1/2,-y+1/2,z+1/2
-y+1/2,x+1/2,-z+1/2

loop_
_atom_site_label
_atom_site_type_symbol
_atom_site_fract_x
_atom_site_fract_y
_atom_site_fract_z
_atom_site_occupancy
_atom_site_U_iso_or_equiv
_atom_site_attached_hydrogens
Co1 Co+2 0 0.5 0.75 1 0.0 0
Hg1 Hg+2 0 0 0 1 0.0 0
N1 N-3 0.18 0.121 0.145 1 0.0 2
N2 N-3 0.271 0.04 0.165 1 0.0 2
N3 N-3 0.438 0.084 0.46 1 0.0 0
S1 S-2 0.122 -0.012 0.35 1 0.0 0
S2 S-2 0.363 0.1935 0.862 1 0.0 0
C1 C+4 0.191 0.05 0.199 1 0.0 0
C2 C+4 0.404 0.125 0.595 1 0.0 0
